data_4310083
loop_
_publ_author_name
'Julien Massue'
'Nathalie Bellec'
'St\'ephanie Chopin'
'Eric Levillain'
'Thierry Roisnel'
'Rodolphe Cl\'erac'
'Dominique Lorcy'

_publ_section_title
;
Electroactive Ligands: The First Metal Complexes of
Tetrathiafulvenyl-Acetylacetonate
;
_journal_name_full 'Inorganic Chemistry'
_journal_page_first 8740
_journal_page_last 8748
_journal_paper_doi 10.1021/ic051017r
_journal_volume 44
_journal_year 2005
_chemical_compound_source 'synthesis as described'
_chemical_formula_moiety 'C38 H40 N2 Ni1 O4 S16'
_chemical_formula_sum 'C38 H40 N2 Ni O4 S16'
_chemical_formula_weight 1160.39
_chemical_name_systematic
;
 ?
;
_space_group_IT_number 14
_symmetry_cell_setting monoclinic
_symmetry_Int_Tables_number 14
_symmetry_space_group_name_Hall '-P 2yab'
_symmetry_space_group_name_H-M 'P 1 21/a 1'
_atom_sites_solution_hydrogens geom
_atom_sites_solution_primary direct
_atom_sites_solution_secondary difmap
_audit_conform_dict_location ftp://ftp.iucr.org/pub/cif_core.dic
_audit_conform_dict_name cif_core.dic
_audit_conform_dict_version 2.3
_audit_creation_date 2005-08-30T11:54:02-00:00
_audit_creation_method 'WinGX routine CIF_UPDATE'
_cell_angle_alpha 90
_cell_angle_beta 94.220(5)
_cell_angle_gamma 90
_cell_formula_units_Z 2
_cell_length_a 9.883(5)
_cell_length_b 23.837(5)
_cell_length_c 12.395(5)
_cell_measurement_reflns_used 32424
_cell_measurement_temperature 293(2)
_cell_measurement_theta_max 27.485
_cell_measurement_theta_min 2.91
_cell_measurement_wavelength 0.71073
_cell_volume 2912(2)
_computing_cell_refinement 'HKL Scalepack (Otwinowski & Minor 1997)'
_computing_data_collection 'Collect (Nonius BV, 1997-2000)'
_computing_data_reduction 'HKL Denzo and Scalepack (Otwinowski & Minor 1997)'
_computing_molecular_graphics 'Ortep-3 for Windows (Farrugia, 1997)'
_computing_publication_material 'WinGX publication routines (Farrugia, 1999)'
_computing_structure_refinement 'SHELXL-97 (Sheldrick, 1997)'
_computing_structure_solution 'SIR97 (Altomare, 1999)'
_diffrn_ambient_temperature 293(2)
_diffrn_detector 'CCD plate'
_diffrn_detector_area_resol_mean 9
_diffrn_measured_fraction_theta_full 0.982
_diffrn_measured_fraction_theta_max 0.982
_diffrn_measurement_device '95mm CCD camera on \k-goniostat'
_diffrn_measurement_device_type KappaCCD
_diffrn_measurement_method 'CCD rotation images, thick slices'
_diffrn_orient_matrix_type 'by Nonius Collect from scalepack cell'
_diffrn_orient_matrix_UB_11 -0.311636E-1
_diffrn_orient_matrix_UB_12 0.283414E-1
_diffrn_orient_matrix_UB_13 0.522457E-1
_diffrn_orient_matrix_UB_21 -0.410959E-1
_diffrn_orient_matrix_UB_22 0.228441E-1
_diffrn_orient_matrix_UB_23 -0.616642E-1
_diffrn_orient_matrix_UB_31 -0.873745E-1
_diffrn_orient_matrix_UB_32 -0.20853E-1
_diffrn_orient_matrix_UB_33 0.34552E-2
_diffrn_radiation_monochromator graphite
_diffrn_radiation_probe x-ray
_diffrn_radiation_type MoK\a
_diffrn_radiation_wavelength 0.71069
_diffrn_reflns_av_R_equivalents 0.0588
_diffrn_reflns_av_unetI/netI 0.0378
_diffrn_reflns_limit_h_max 11
_diffrn_reflns_limit_h_min -12
_diffrn_reflns_limit_k_max 27
_diffrn_reflns_limit_k_min -30
_diffrn_reflns_limit_l_max 16
_diffrn_reflns_limit_l_min -16
_diffrn_reflns_number 33137
_diffrn_reflns_theta_full 27.48
_diffrn_reflns_theta_max 27.48
_diffrn_reflns_theta_min 3.05
_diffrn_source 'Enraf Nonius FR590'
_exptl_absorpt_coefficient_mu 0.942
_exptl_absorpt_correction_T_max 1.0483
_exptl_absorpt_correction_T_min 0.6592
_exptl_absorpt_correction_type multi-scan
_exptl_absorpt_process_details
;
        [c.f. r.h. blessing, acta cryst. (1995), a51, 33-38]
;
_exptl_crystal_colour orange
_exptl_crystal_density_diffrn 1.323
_exptl_crystal_density_method 'not measured'
_exptl_crystal_description prism
_exptl_crystal_F_000 1196
_exptl_crystal_size_max 0.66
_exptl_crystal_size_mid 0.23
_exptl_crystal_size_min 0.12
_refine_diff_density_max 0.572
_refine_diff_density_min -0.581
_refine_diff_density_rms 0.068
_refine_ls_extinction_coef 0.0042(10)
_refine_ls_extinction_expression Fc^*^=kFc[1+0.001xFc^2^\l^3^/sin(2\q)]^-1/4^
_refine_ls_extinction_method SHELXL
_refine_ls_goodness_of_fit_ref 1.032
_refine_ls_hydrogen_treatment constr
_refine_ls_matrix_type full
_refine_ls_number_parameters 281
_refine_ls_number_reflns 6553
_refine_ls_number_restraints 0
_refine_ls_restrained_S_all 1.032
_refine_ls_R_factor_all 0.072
_refine_ls_R_factor_gt 0.0527
_refine_ls_shift/su_max 0.045
_refine_ls_shift/su_mean 0.001
_refine_ls_structure_factor_coef Fsqd
_refine_ls_weighting_details 'calc w=1/[\s^2^(Fo^2^)+(0.0754P)^2^+2.4999P] where P=(Fo^2^+2Fc^2^)/3'
_refine_ls_weighting_scheme calc
_refine_ls_wR_factor_gt 0.1497
_refine_ls_wR_factor_ref 0.1645
_reflns_number_gt 4911
_reflns_number_total 6553
_reflns_threshold_expression >2sigma(I)
_cod_data_source_file ic051017rsi20050830_120707.cif
_cod_data_source_block c19
_cod_original_sg_symbol_H-M 'P 21/a'
_cod_database_code 4310083

loop_
_symmetry_equiv_pos_as_xyz
'x, y, z'
'-x+1/2, y+1/2, -z'
'-x, -y, -z'
'x-1/2, -y-1/2, z'

loop_
_atom_site_label
_atom_site_type_symbol
_atom_site_fract_x
_atom_site_fract_y
_atom_site_fract_z
_atom_site_U_iso_or_equiv
_atom_site_adp_type
_atom_site_occupancy
_atom_site_symmetry_multiplicity
_atom_site_calc_flag
_atom_site_refinement_flags
_atom_site_disorder_assembly
_atom_site_disorder_group
Ni1 Ni 0 0 0 0.0561(2) Uani 1 2 d S . .
S1 S -0.14882(9) -0.01815(4) -0.40179(6) 0.0617(3) Uani 1 1 d . . .
S2 S -0.25595(12) 0.03399(5) -0.63944(7) 0.0751(3) Uani 1 1 d . . .
S3 S -0.38382(9) 0.04199(4) -0.31302(6) 0.0576(2) Uani 1 1 d . . .
S4 S -0.48430(9) 0.08599(4) -0.52684(7) 0.0615(2) Uani 1 1 d . . .
S5 S -0.59722(11) 0.11970(4) -0.19764(8) 0.0715(3) Uani 1 1 d . . .
S6 S -0.69757(11) 0.16599(5) -0.40770(9) 0.0781(3) Uani 1 1 d . A .
S7 S -0.71046(13) 0.21119(6) -0.06786(12) 0.0971(4) Uani 1 1 d . . .
N1 N 0.1815(3) -0.04441(13) -0.0252(2) 0.0633(7) Uani 1 1 d . . .
O1 O -0.1077(3) -0.05610(10) -0.09184(18) 0.0638(6) Uani 1 1 d . . .
O2 O 0.0228(2) 0.04615(10) -0.13307(17) 0.0614(6) Uani 1 1 d . . .
C1 C 0.1971(5) -0.09837(19) 0.0004(4) 0.0847(12) Uani 1 1 d . . .
H1 H 0.1264 -0.1166 0.0315 0.102 Uiso 1 1 calc R . .
C2 C 0.3114(6) -0.1285(2) -0.0164(4) 0.1019(15) Uani 1 1 d . . .
H2 H 0.3174 -0.1662 0.0021 0.122 Uiso 1 1 calc R . .
C3 C 0.4165(5) -0.1022(3) -0.0609(4) 0.0978(15) Uani 1 1 d . . .
H3 H 0.4957 -0.1216 -0.0727 0.117 Uiso 1 1 calc R . .
C4 C 0.4034(5) -0.0467(2) -0.0878(3) 0.0865(13) Uani 1 1 d . . .
H4 H 0.473 -0.0278 -0.1189 0.104 Uiso 1 1 calc R . .
C5 C 0.2858(4) -0.01948(19) -0.0680(3) 0.0717(10) Uani 1 1 d . . .
H5 H 0.2782 0.0184 -0.0854 0.086 Uiso 1 1 calc R . .
C6 C -0.2275(5) -0.10230(18) -0.2343(3) 0.0777(11) Uani 1 1 d . . .
H6A H -0.2436 -0.1275 -0.1762 0.117 Uiso 1 1 calc R . .
H6B H -0.1816 -0.1219 -0.2885 0.117 Uiso 1 1 calc R . .
H6C H -0.3126 -0.0882 -0.2655 0.117 Uiso 1 1 calc R . .
C7 C -0.1408(3) -0.05400(14) -0.1913(2) 0.0530(7) Uani 1 1 d . . .
C8 C -0.1025(3) -0.01057(14) -0.2615(2) 0.0490(7) Uani 1 1 d . . .
C9 C -0.0232(3) 0.03665(14) -0.2281(2) 0.0519(7) Uani 1 1 d . . .
C10 C 0.0105(4) 0.08066(17) -0.3093(3) 0.0716(10) Uani 1 1 d . . .
H10A H 0.0646 0.1095 -0.2735 0.107 Uiso 1 1 calc R . .
H10B H -0.0719 0.0967 -0.3415 0.107 Uiso 1 1 calc R . .
H10C H 0.0602 0.0638 -0.3645 0.107 Uiso 1 1 calc R . .
C11 C -0.2881(3) 0.02715(13) -0.4226(2) 0.0489(7) Uani 1 1 d . . .
C12 C -0.3314(3) 0.04807(14) -0.5193(2) 0.0533(7) Uani 1 1 d . . .
C13 C -0.1826(6) 0.1001(2) -0.6659(4) 0.1082(17) Uani 1 1 d . . .
H13A H -0.1369 0.0979 -0.7314 0.162 Uiso 1 1 calc R . .
H13B H -0.1187 0.11 -0.6069 0.162 Uiso 1 1 calc R . .
H13C H -0.2526 0.128 -0.6736 0.162 Uiso 1 1 calc R . .
C14 C -0.4970(3) 0.08712(13) -0.3871(3) 0.0522(7) Uani 1 1 d . . .
C15 C -0.5847(3) 0.11957(14) -0.3382(3) 0.0580(8) Uani 1 1 d . . .
C16 C -0.6867(4) 0.18334(16) -0.1964(4) 0.0721(10) Uani 1 1 d . A .
C17 C -0.7317(4) 0.20423(17) -0.2914(4) 0.0793(11) Uani 1 1 d . . .
C18 C -0.8813(6) 0.1887(3) -0.0499(5) 0.1128(18) Uani 1 1 d . . .
H18A H -0.9076 0.2016 0.0189 0.169 Uiso 1 1 calc R . .
H18B H -0.8856 0.1485 -0.0524 0.169 Uiso 1 1 calc R . .
H18C H -0.9416 0.2041 -0.1065 0.169 Uiso 1 1 calc R . .
S8A S -0.83583(19) 0.26335(7) -0.30850(17) 0.1350(6) Uani 0.5 1 d P A 1
C19A C -0.737(4) 0.3107(12) -0.3475(19) 0.178(11) Uani 0.5 1 d P A 1
H19A H -0.7864 0.3451 -0.3594 0.267 Uiso 0.5 1 calc PR A 1
H19B H -0.7003 0.2992 -0.4136 0.267 Uiso 0.5 1 calc PR A 1
H19C H -0.664 0.3165 -0.293 0.267 Uiso 0.5 1 calc PR A 1
S8B S -0.83583(19) 0.26335(7) -0.30850(17) 0.1350(6) Uani 0.5 1 d P A 2
C19B C -0.759(4) 0.2975(12) -0.4264(19) 0.178(11) Uani 0.5 1 d P A 2
H19D H -0.8076 0.3316 -0.4451 0.267 Uiso 0.5 1 calc PR A 2
H19E H -0.7659 0.2725 -0.4872 0.267 Uiso 0.5 1 calc PR A 2
H19F H -0.6658 0.306 -0.4072 0.267 Uiso 0.5 1 calc PR A 2

loop_
_atom_site_aniso_label
_atom_site_aniso_U_11
_atom_site_aniso_U_22
_atom_site_aniso_U_33
_atom_site_aniso_U_23
_atom_site_aniso_U_13
_atom_site_aniso_U_12
Ni1 0.0645(4) 0.0646(4) 0.0375(3) 0.0093(2) -0.0068(2) -0.0127(3)
S1 0.0644(5) 0.0827(6) 0.0373(4) -0.0050(4) -0.0012(3) 0.0217(4)
S2 0.0929(7) 0.0928(7) 0.0397(4) 0.0008(4) 0.0071(4) 0.0089(5)
S3 0.0626(5) 0.0671(5) 0.0435(4) 0.0071(3) 0.0061(3) 0.0167(4)
S4 0.0606(5) 0.0715(5) 0.0502(5) 0.0067(4) -0.0108(4) 0.0061(4)
S5 0.0782(6) 0.0698(6) 0.0679(6) 0.0082(4) 0.0154(5) 0.0199(5)
S6 0.0691(6) 0.0783(6) 0.0867(7) 0.0205(5) 0.0039(5) 0.0218(5)
S7 0.0881(8) 0.0912(8) 0.1142(10) -0.0308(7) 0.0215(7) 0.0022(6)
N1 0.0674(18) 0.0713(18) 0.0500(15) 0.0080(13) -0.0034(13) -0.0113(14)
O1 0.0763(15) 0.0675(14) 0.0455(12) 0.0105(10) -0.0086(11) -0.0168(12)
O2 0.0693(14) 0.0711(14) 0.0423(12) 0.0122(10) -0.0070(10) -0.0131(12)
C1 0.086(3) 0.075(3) 0.094(3) 0.016(2) 0.014(2) -0.007(2)
C2 0.113(4) 0.079(3) 0.115(4) 0.016(3) 0.019(3) 0.010(3)
C3 0.086(3) 0.122(4) 0.086(3) 0.012(3) 0.007(2) 0.022(3)
C4 0.075(3) 0.120(4) 0.064(2) 0.014(2) 0.0037(19) -0.010(3)
C5 0.075(2) 0.081(2) 0.058(2) 0.0145(18) -0.0025(17) -0.011(2)
C6 0.090(3) 0.072(2) 0.068(2) 0.0004(19) -0.016(2) -0.018(2)
C7 0.0529(17) 0.0608(18) 0.0445(16) 0.0001(13) -0.0023(13) 0.0039(14)
C8 0.0467(16) 0.0654(18) 0.0340(13) 0.0018(12) -0.0026(11) 0.0069(13)
C9 0.0495(16) 0.0669(19) 0.0391(15) 0.0083(13) 0.0021(12) 0.0055(14)
C10 0.077(2) 0.084(3) 0.0535(19) 0.0211(18) 0.0027(17) -0.010(2)
C11 0.0495(16) 0.0578(17) 0.0385(14) -0.0027(12) -0.0037(12) 0.0020(13)
C12 0.0553(17) 0.0625(18) 0.0411(15) 0.0003(13) -0.0039(12) 0.0011(14)
C13 0.116(4) 0.113(4) 0.100(4) 0.021(3) 0.043(3) -0.001(3)
C14 0.0470(16) 0.0534(17) 0.0554(17) 0.0060(13) -0.0009(13) 0.0018(13)
C15 0.0519(17) 0.0536(17) 0.068(2) 0.0120(15) 0.0034(15) 0.0049(14)
C16 0.065(2) 0.061(2) 0.092(3) -0.0029(19) 0.0143(19) 0.0081(17)
C17 0.066(2) 0.063(2) 0.109(3) 0.006(2) 0.015(2) 0.0177(18)
C18 0.101(4) 0.116(4) 0.126(4) -0.013(3) 0.040(3) 0.000(3)
S8A 0.1290(12) 0.0968(10) 0.1819(17) 0.0238(10) 0.0302(11) 0.0635(10)
C19A 0.177(14) 0.093(12) 0.27(3) 0.075(19) 0.05(3) 0.041(11)
S8B 0.1290(12) 0.0968(10) 0.1819(17) 0.0238(10) 0.0302(11) 0.0635(10)
C19B 0.177(14) 0.093(12) 0.27(3) 0.075(19) 0.05(3) 0.041(11)

loop_
_atom_type_symbol
_atom_type_description
_atom_type_scat_dispersion_real
_atom_type_scat_dispersion_imag
_atom_type_scat_source
C C 0.0033 0.0016 'International Tables Vol C Tables 4.2.6.8 and 6.1.1.4'
H H 0 0 'International Tables Vol C Tables 4.2.6.8 and 6.1.1.4'
N N 0.0061 0.0033 'International Tables Vol C Tables 4.2.6.8 and 6.1.1.4'
O O 0.0106 0.006 'International Tables Vol C Tables 4.2.6.8 and 6.1.1.4'
S S 0.1246 0.1234 'International Tables Vol C Tables 4.2.6.8 and 6.1.1.4'
Ni Ni 0.3393 1.1124 'International Tables Vol C Tables 4.2.6.8 and 6.1.1.4'

loop_
_exptl_crystal_face_index_h
_exptl_crystal_face_index_k
_exptl_crystal_face_index_l
_exptl_crystal_face_perp_dist
0 1 0 0.117
0 -1 0 0.117
0 0 1 0.062
0 0 -1 0.042
-5 -1 0 0.322
-2 2 -3 0.236
-6 -7 7 0.276
5 -4 6 0.219
14 13 -12 0.241
5 1 0 0.276
-7 9 1 0.294
7 -14 -1 0.246
7 7 -1 0.257

loop_
_geom_angle_atom_site_label_1
_geom_angle_atom_site_label_2
_geom_angle_atom_site_label_3
_geom_angle
_geom_angle_site_symmetry_1
_geom_angle_site_symmetry_3
_geom_angle_publ_flag
O1 Ni1 O1 180.00(16) 3 . ?
O1 Ni1 O2 90.80(9) 3 . ?
O1 Ni1 O2 89.20(9) . . ?
O1 Ni1 O2 89.20(9) 3 3 ?
O1 Ni1 O2 90.80(9) . 3 ?
O2 Ni1 O2 180.00(12) . 3 ?
O1 Ni1 N1 90.17(11) 3 3 ?
O1 Ni1 N1 89.83(11) . 3 ?
O2 Ni1 N1 89.69(11) . 3 ?
O2 Ni1 N1 90.31(11) 3 3 ?
O1 Ni1 N1 89.83(11) 3 . ?
O1 Ni1 N1 90.17(11) . . ?
O2 Ni1 N1 90.31(11) . . ?
O2 Ni1 N1 89.69(11) 3 . ?
N1 Ni1 N1 180.00(17) 3 . ?
C11 S1 C8 102.99(14) . . ?
C12 S2 C13 101.1(2) . . ?
C11 S3 C14 94.47(15) . . ?
C14 S4 C12 94.58(14) . . ?
C16 S5 C15 94.74(18) . . ?
C15 S6 C17 94.46(19) . . ?
C16 S7 C18 100.9(2) . . ?
C1 N1 C5 116.5(4) . . ?
C1 N1 Ni1 122.0(3) . . ?
C5 N1 Ni1 121.5(3) . . ?
C7 O1 Ni1 128.3(2) . . ?
C9 O2 Ni1 128.2(2) . . ?
N1 C1 C2 123.6(4) . . ?
N1 C1 H1 118.2 . . ?
C2 C1 H1 118.2 . . ?
C3 C2 C1 118.9(5) . . ?
C3 C2 H2 120.6 . . ?
C1 C2 H2 120.6 . . ?
C2 C3 C4 118.8(5) . . ?
C2 C3 H3 120.6 . . ?
C4 C3 H3 120.6 . . ?
C3 C4 C5 118.8(4) . . ?
C3 C4 H4 120.6 . . ?
C5 C4 H4 120.6 . . ?
N1 C5 C4 123.5(4) . . ?
N1 C5 H5 118.3 . . ?
C4 C5 H5 118.3 . . ?
C7 C6 H6A 109.5 . . ?
C7 C6 H6B 109.5 . . ?
H6A C6 H6B 109.5 . . ?
C7 C6 H6C 109.5 . . ?
H6A C6 H6C 109.5 . . ?
H6B C6 H6C 109.5 . . ?
O1 C7 C8 124.7(3) . . ?
O1 C7 C6 114.7(3) . . ?
C8 C7 C6 120.6(3) . . ?
C9 C8 C7 124.5(3) . . ?
C9 C8 S1 117.7(2) . . ?
C7 C8 S1 117.7(2) . . ?
O2 C9 C8 125.0(3) . . ?
O2 C9 C10 114.8(3) . . ?
C8 C9 C10 120.2(3) . . ?
C9 C10 H10A 109.5 . . ?
C9 C10 H10B 109.5 . . ?
H10A C10 H10B 109.5 . . ?
C9 C10 H10C 109.5 . . ?
H10A C10 H10C 109.5 . . ?
H10B C10 H10C 109.5 . . ?
C12 C11 S3 117.7(2) . . ?
C12 C11 S1 123.9(3) . . ?
S3 C11 S1 118.28(17) . . ?
C11 C12 S2 124.3(3) . . ?
C11 C12 S4 117.1(3) . . ?
S2 C12 S4 118.24(17) . . ?
S2 C13 H13A 109.5 . . ?
S2 C13 H13B 109.5 . . ?
H13A C13 H13B 109.5 . . ?
S2 C13 H13C 109.5 . . ?
H13A C13 H13C 109.5 . . ?
H13B C13 H13C 109.5 . . ?
C15 C14 S4 123.6(3) . . ?
C15 C14 S3 121.6(3) . . ?
S4 C14 S3 114.73(18) . . ?
C14 C15 S6 123.5(3) . . ?
C14 C15 S5 123.0(3) . . ?
S6 C15 S5 113.46(19) . . ?
C17 C16 S5 116.9(3) . . ?
C17 C16 S7 127.2(3) . . ?
S5 C16 S7 115.8(2) . . ?
C16 C17 S8A 124.5(4) . . ?
C16 C17 S6 117.5(3) . . ?
S8A C17 S6 117.7(3) . . ?
S7 C18 H18A 109.5 . . ?
S7 C18 H18B 109.5 . . ?
H18A C18 H18B 109.5 . . ?
S7 C18 H18C 109.5 . . ?
H18A C18 H18C 109.5 . . ?
H18B C18 H18C 109.5 . . ?
C19A S8A C17 103.8(11) . . ?
S8A C19A H19A 109.5 . . ?
S8A C19A H19B 109.4 . . ?
H19A C19A H19B 109.5 . . ?
S8A C19A H19C 109.5 . . ?
H19A C19A H19C 109.5 . . ?
H19B C19A H19C 109.5 . . ?
H19D C19B H19E 109.5 . . ?
H19D C19B H19F 109.5 . . ?
H19E C19B H19F 109.5 . . ?

loop_
_geom_bond_atom_site_label_1
_geom_bond_atom_site_label_2
_geom_bond_distance
_geom_bond_site_symmetry_2
_geom_bond_publ_flag
Ni1 O1 2.010(2) 3 ?
Ni1 O1 2.010(2) . ?
Ni1 O2 2.009(2) . ?
Ni1 O2 2.009(2) 3 ?
Ni1 N1 2.126(3) 3 ?
Ni1 N1 2.126(3) . ?
S1 C11 1.753(3) . ?
S1 C8 1.774(3) . ?
S2 C12 1.746(3) . ?
S2 C13 1.774(5) . ?
S3 C11 1.748(3) . ?
S3 C14 1.761(3) . ?
S4 C14 1.746(3) . ?
S4 C12 1.757(3) . ?
S5 C16 1.756(4) . ?
S5 C15 1.755(4) . ?
S6 C15 1.752(3) . ?
S6 C17 1.759(5) . ?
S7 C16 1.758(4) . ?
S7 C18 1.800(5) . ?
N1 C1 1.331(5) . ?
N1 C5 1.333(5) . ?
O1 C7 1.253(4) . ?
O2 C9 1.252(4) . ?
C1 C2 1.367(7) . ?
C1 H1 0.93 . ?
C2 C3 1.364(7) . ?
C2 H2 0.93 . ?
C3 C4 1.368(7) . ?
C3 H3 0.93 . ?
C4 C5 1.368(6) . ?
C4 H4 0.93 . ?
C5 H5 0.93 . ?
C6 C7 1.509(5) . ?
C6 H6A 0.96 . ?
C6 H6B 0.96 . ?
C6 H6C 0.96 . ?
C7 C8 1.422(5) . ?
C8 C9 1.416(5) . ?
C9 C10 1.507(5) . ?
C10 H10A 0.96 . ?
C10 H10B 0.96 . ?
C10 H10C 0.96 . ?
C11 C12 1.339(4) . ?
C13 H13A 0.96 . ?
C13 H13B 0.96 . ?
C13 H13C 0.96 . ?
C14 C15 1.339(5) . ?
C16 C17 1.325(6) . ?
C17 S8A 1.749(4) . ?
C18 H18A 0.96 . ?
C18 H18B 0.96 . ?
C18 H18C 0.96 . ?
S8A C19A 1.59(3) . ?
C19A H19A 0.96 . ?
C19A H19B 0.96 . ?
C19A H19C 0.96 . ?
C19B H19D 0.96 . ?
C19B H19E 0.96 . ?
C19B H19F 0.96 . ?
